data_2233493
loop_
_publ_author_name
'Rosepriya, S.'
'Thiruvalluvar, A.'
'Saravanan, K.'
'Jayabharathi, J.'
'Butcher, Ray J.'

_publ_section_title
;
 1-(3,5-Dimethoxyphenyl)-2-(4-fluorophenyl)-4,5-dimethyl-1<i>H</i>-imidazole
;
_journal_coeditor_code HG5156
_journal_issue 2
_journal_name_full 'Acta Crystallographica Section E'
_journal_page_first o256
_journal_paper_doi 10.1107/S1600536811055012
_journal_volume 68
_journal_year 2012
_chemical_formula_iupac 'C19 H19 F N2 O2'
_chemical_formula_moiety 'C19 H19 F N2 O2'
_chemical_formula_structural 'C19 H19 F N2 O2'
_chemical_formula_sum 'C19 H19 F N2 O2'
_chemical_formula_weight 326.36
_chemical_melting_point 420
_chemical_name_systematic
;
1-(3,5-Dimethoxyphenyl)-2-(4-fluorophenyl)-4,5-dimethyl-1<i>H</i>-imidazole
;
_space_group_IT_number 14
_symmetry_cell_setting monoclinic
_symmetry_space_group_name_Hall '-P 2yn'
_symmetry_space_group_name_H-M 'P 1 21/n 1'
_atom_sites_solution_hydrogens geom
_atom_sites_solution_primary direct
_atom_sites_solution_secondary difmap
_cell_angle_alpha 90
_cell_angle_beta 97.833(2)
_cell_angle_gamma 90
_cell_formula_units_Z 4
_cell_length_a 6.96540(10)
_cell_length_b 17.8520(3)
_cell_length_c 13.7121(3)
_cell_measurement_reflns_used 3957
_cell_measurement_temperature 295(2)
_cell_measurement_theta_max 77.3882
_cell_measurement_theta_min 4.9506
_cell_volume 1689.14(5)
_computing_cell_refinement 'CrysAlis PRO (Oxford Diffraction, 2010)'
_computing_data_collection 'CrysAlis PRO (Oxford Diffraction, 2010)'
_computing_data_reduction 'CrysAlis PRO (Oxford Diffraction, 2010)'
_computing_molecular_graphics 'ORTEP-3 (Farrugia, 1997)'
_computing_publication_material 'PLATON (Spek, 2009)'
_computing_structure_refinement 'SHELXL97 (Sheldrick, 2008)'
_computing_structure_solution 'SHELXS97 (Sheldrick, 2008)'
_diffrn_ambient_temperature 295(2)
_diffrn_detector_area_resol_mean 10.5081
_diffrn_measured_fraction_theta_full 0.998
_diffrn_measured_fraction_theta_max 0.979
_diffrn_measurement_device_type 'Oxford Diffraction Xcalibur Ruby Gemini'
_diffrn_measurement_method '\w scans'
_diffrn_radiation_monochromator graphite
_diffrn_radiation_source 'Enhance (Mo) X-ray Source'
_diffrn_radiation_type CuK\a
_diffrn_radiation_wavelength 1.54184
_diffrn_reflns_av_R_equivalents 0.0244
_diffrn_reflns_av_sigmaI/netI 0.0234
_diffrn_reflns_limit_h_max 8
_diffrn_reflns_limit_h_min -4
_diffrn_reflns_limit_k_max 21
_diffrn_reflns_limit_k_min -22
_diffrn_reflns_limit_l_max 17
_diffrn_reflns_limit_l_min -17
_diffrn_reflns_number 7744
_diffrn_reflns_theta_full 67.50
_diffrn_reflns_theta_max 77.60
_diffrn_reflns_theta_min 4.95
_exptl_absorpt_coefficient_mu 0.751
_exptl_absorpt_correction_T_max 1.00000
_exptl_absorpt_correction_T_min 0.55758
_exptl_absorpt_correction_type multi-scan
_exptl_absorpt_process_details
;
CrysAlis PRO (Oxford Diffraction, 2010)
;
_exptl_crystal_colour colourless
_exptl_crystal_density_diffrn 1.283
_exptl_crystal_density_method 'Not Measured'
_exptl_crystal_description plate
_exptl_crystal_F_000 688
_exptl_crystal_size_max 0.47
_exptl_crystal_size_mid 0.38
_exptl_crystal_size_min 0.16
_refine_diff_density_max 0.210
_refine_diff_density_min -0.183
_refine_ls_extinction_method none
_refine_ls_goodness_of_fit_ref 1.063
_refine_ls_hydrogen_treatment constr
_refine_ls_matrix_type full
_refine_ls_number_parameters 240
_refine_ls_number_reflns 3533
_refine_ls_number_restraints 0
_refine_ls_restrained_S_all 1.063
_refine_ls_R_factor_all 0.0571
_refine_ls_R_factor_gt 0.0455
_refine_ls_shift/su_max 0.001
_refine_ls_shift/su_max_lt 0.001
_refine_ls_shift/su_mean 0.000
_refine_ls_structure_factor_coef Fsqd
_refine_ls_weighting_details 'calc w=1/[\s^2^(Fo^2^)+(0.0917P)^2^+0.0185P] where P=(Fo^2^+2Fc^2^)/3'
_refine_ls_weighting_scheme calc
_refine_ls_wR_factor_gt 0.1296
_refine_ls_wR_factor_ref 0.1382
_reflns_number_gt 2723
_reflns_number_total 3533
_reflns_threshold_expression I>2\s(I)
_cod_data_source_file hg5156.cif
_cod_data_source_block I
_cod_original_sg_symbol_H-M 'P 21/n'
_cod_database_code 2233493
_cod_database_fobs_code 2233493

loop_
_symmetry_equiv_pos_site_id
_symmetry_equiv_pos_as_xyz
1 x,y,z
2 1/2-x,1/2+y,1/2-z
3 -x,-y,-z
4 1/2+x,1/2-y,1/2+z

loop_
_atom_site_aniso_label
_atom_site_aniso_U_11
_atom_site_aniso_U_22
_atom_site_aniso_U_33
_atom_site_aniso_U_12
_atom_site_aniso_U_13
_atom_site_aniso_U_23
F4A 0.0562(6) 0.1013(10) 0.0835(6) 0.0048(5) -0.0161(5) -0.0034(7)
O13A 0.0855(9) 0.0547(6) 0.0943(13) 0.0053(6) 0.0491(9) 0.0201(8)
O15A 0.0821(9) 0.0435(8) 0.1025(12) 0.0134(6) 0.0473(8) 0.0021(7)
N1 0.0446(4) 0.0365(4) 0.0546(5) -0.0007(3) 0.0076(4) -0.0003(4)
N3 0.0490(5) 0.0410(5) 0.0638(6) 0.0016(4) 0.0079(4) 0.0075(4)
C2 0.0466(5) 0.0357(5) 0.0523(6) -0.0006(4) 0.0092(4) 0.0016(4)
C4 0.0472(5) 0.0477(6) 0.0594(7) 0.0056(5) 0.0090(5) 0.0059(5)
C5 0.0443(5) 0.0474(6) 0.0564(6) 0.0030(4) 0.0075(4) -0.0035(5)
C11 0.0481(5) 0.0349(5) 0.0552(6) -0.0017(4) 0.0086(4) -0.0018(4)
C12 0.0532(6) 0.0419(6) 0.0685(8) 0.0010(5) 0.0218(5) -0.0016(5)
C13 0.0636(7) 0.0450(6) 0.0767(9) -0.0020(5) 0.0287(6) 0.0070(6)
C14 0.0749(8) 0.0362(6) 0.0872(10) 0.0049(5) 0.0309(7) 0.0091(6)
C15 0.0604(7) 0.0421(6) 0.0707(8) 0.0061(5) 0.0237(6) -0.0004(5)
C16 0.0528(6) 0.0414(6) 0.0589(7) -0.0013(5) 0.0168(5) 0.0020(5)
C17A 0.0810(14) 0.0824(12) 0.110(2) 0.0107(12) 0.0532(13) 0.0286(14)
C18A 0.0976(16) 0.0484(10) 0.123(3) 0.0222(10) 0.0493(15) 0.0015(12)
C21 0.0472(5) 0.0360(5) 0.0510(6) 0.0010(4) 0.0080(4) -0.0026(4)
C22 0.0589(7) 0.0536(7) 0.0559(7) -0.0060(5) 0.0070(5) 0.0071(6)
C23 0.0724(8) 0.0631(8) 0.0545(7) 0.0051(6) -0.0003(6) 0.0091(6)
C24 0.0488(6) 0.0609(8) 0.0592(7) 0.0081(5) -0.0011(5) -0.0104(6)
C25 0.0484(6) 0.0497(6) 0.0677(8) -0.0033(5) 0.0094(5) -0.0097(6)
C26 0.0531(6) 0.0394(5) 0.0575(7) -0.0017(5) 0.0077(5) 0.0014(5)
C41 0.0584(7) 0.0687(9) 0.0917(11) 0.0116(7) 0.0019(7) 0.0249(8)
C51 0.0499(6) 0.0632(8) 0.0799(10) -0.0034(6) 0.0008(6) -0.0123(7)
C17B 0.0810(14) 0.0824(12) 0.110(2) 0.0107(12) 0.0532(13) 0.0286(14)
C18B 0.0976(16) 0.0484(10) 0.123(3) 0.0222(10) 0.0493(15) 0.0015(12)
O13B 0.0855(9) 0.0547(6) 0.0943(13) 0.0053(6) 0.0491(9) 0.0201(8)
O15B 0.0821(9) 0.0435(8) 0.1025(12) 0.0134(6) 0.0473(8) 0.0021(7)
F4B 0.0562(6) 0.1013(10) 0.0835(6) 0.0048(5) -0.0161(5) -0.0034(7)

loop_
_atom_site_type_symbol
_atom_site_label
_atom_site_fract_x
_atom_site_fract_y
_atom_site_fract_z
_atom_site_U_iso_or_equiv
_atom_site_thermal_displace_type
_atom_site_calc_flag
_atom_site_refinement_flags
_atom_site_occupancy
_atom_site_disorder_assembly
_atom_site_disorder_group
F F4A -0.29421(17) 0.18280(10) 0.14002(10) 0.0827(4) Uani d P 0.929(4) A 1
O O13A 0.7091(3) 0.45839(10) 0.22912(15) 0.0748(6) Uani d P 0.803(4) B 1
O O15A 0.2065(3) 0.45966(11) 0.43181(19) 0.0728(6) Uani d P 0.803(4) B 1
N N1 0.55071(14) 0.23172(5) 0.40039(8) 0.0452(3) Uani d . 1.000 . .
N N3 0.48548(15) 0.11225(6) 0.42587(9) 0.0513(3) Uani d . 1.000 . .
C C2 0.42077(16) 0.17418(6) 0.38065(9) 0.0446(3) Uani d . 1.000 . .
C C4 0.66338(17) 0.12988(7) 0.47766(10) 0.0513(3) Uani d . 1.000 . .
C C5 0.70736(16) 0.20299(7) 0.46281(10) 0.0493(3) Uani d . 1.000 . .
C C11 0.52171(16) 0.30968(6) 0.37642(9) 0.0459(3) Uani d . 1.000 . .
C C12 0.64059(19) 0.34342(7) 0.31551(11) 0.0533(4) Uani d . 1.000 B .
C C13 0.6101(2) 0.41860(8) 0.29299(12) 0.0600(4) Uani d . 1.000 . .
C C14 0.4653(2) 0.45903(7) 0.33020(13) 0.0643(5) Uani d . 1.000 B .
C C15 0.3491(2) 0.42387(7) 0.38983(11) 0.0564(4) Uani d . 1.000 . .
C C16 0.37798(17) 0.34825(7) 0.41430(10) 0.0502(4) Uani d . 1.000 B .
C C17A 0.8558(4) 0.4227(2) 0.1871(3) 0.0874(9) Uani d P 0.803(4) B 1
C C18A 0.1764(5) 0.53712(15) 0.4144(3) 0.0865(12) Uani d P 0.803(4) B 1
C C21 0.23453(16) 0.17930(6) 0.31576(9) 0.0446(3) Uani d . 1.000 A .
C C22 0.2032(2) 0.22706(8) 0.23517(10) 0.0562(4) Uani d . 1.000 . .
C C23 0.0262(2) 0.22827(9) 0.17545(11) 0.0642(4) Uani d . 1.000 A .
C C24 -0.11786(19) 0.18160(8) 0.19783(11) 0.0571(4) Uani d . 1.000 . .
C C25 -0.09381(19) 0.13336(7) 0.27609(11) 0.0551(4) Uani d . 1.000 A .
C C26 0.08443(18) 0.13216(7) 0.33465(10) 0.0500(3) Uani d . 1.000 . .
C C41 0.7816(2) 0.07173(10) 0.53699(14) 0.0737(5) Uani d . 1.000 . .
C C51 0.8802(2) 0.24892(9) 0.50026(13) 0.0651(5) Uani d . 1.000 . .
C C17B 0.898(2) 0.4240(10) 0.2150(14) 0.0874(9) Uani d P 0.197(4) B 2
C C18B 0.135(2) 0.5285(8) 0.3807(13) 0.0865(12) Uani d P 0.197(4) B 2
O O13B 0.7483(14) 0.4621(5) 0.2658(7) 0.0748(6) Uani d P 0.197(4) B 2
O O15B 0.1779(16) 0.4481(5) 0.4134(10) 0.0728(6) Uani d P 0.197(4) B 2
F F4B -0.253(3) 0.2120(13) 0.1380(16) 0.0827(4) Uani d P 0.071(4) A 2
H H16 0.30133 0.32452 0.45545 0.0602 Uiso calc R 1.000 . .
H H17A 0.94989 0.40279 0.23819 0.1309 Uiso calc PR 0.803(4) B 1
H H12 0.73740 0.31646 0.29069 0.0639 Uiso calc R 1.000 . .
H H14 0.44718 0.50951 0.31489 0.0771 Uiso calc R 1.000 . .
H H22 0.30229 0.25856 0.22119 0.0675 Uiso calc R 1.000 . .
H H23 0.00548 0.26006 0.12131 0.0770 Uiso calc R 1.000 . .
H H25 -0.19419 0.10232 0.28952 0.0662 Uiso calc R 1.000 . .
H H26 0.10444 0.09926 0.38765 0.0600 Uiso calc R 1.000 A .
H H41A 0.86731 0.04817 0.49709 0.1106 Uiso calc R 1.000 . .
H H41B 0.69719 0.03475 0.55904 0.1106 Uiso calc R 1.000 . .
H H41C 0.85625 0.09493 0.59293 0.1106 Uiso calc R 1.000 . .
H H51A 0.96450 0.22046 0.54767 0.0976 Uiso calc R 1.000 . .
H H51B 0.83938 0.29349 0.53081 0.0976 Uiso calc R 1.000 . .
H H51C 0.94812 0.26244 0.44646 0.0976 Uiso calc R 1.000 . .
H H17B 0.91718 0.45800 0.14857 0.1309 Uiso calc PR 0.803(4) B 1
H H17C 0.80126 0.38258 0.14554 0.1309 Uiso calc PR 0.803(4) B 1
H H18A 0.29026 0.56430 0.44132 0.1298 Uiso calc PR 0.803(4) B 1
H H18B 0.06803 0.55363 0.44518 0.1298 Uiso calc PR 0.803(4) B 1
H H18C 0.15032 0.54600 0.34477 0.1298 Uiso calc PR 0.803(4) B 1
H H17D 0.99679 0.40337 0.26325 0.1309 Uiso calc PR 0.197(4) B 2
H H17E 0.95528 0.45968 0.17517 0.1309 Uiso calc PR 0.197(4) B 2
H H17F 0.83856 0.38452 0.17401 0.1309 Uiso calc PR 0.197(4) B 2
H H18D 0.25069 0.55810 0.39539 0.1298 Uiso calc PR 0.197(4) B 2
H H18E 0.03553 0.54860 0.41504 0.1298 Uiso calc PR 0.197(4) B 2
H H18F 0.09270 0.52961 0.31114 0.1298 Uiso calc PR 0.197(4) B 2

loop_
_atom_type_symbol
_atom_type_description
_atom_type_scat_dispersion_real
_atom_type_scat_dispersion_imag
_atom_type_scat_source
C C 0.0181 0.0091 ' International Tables Vol C Tables 4.2.6.8 and 6.1.1.4'
H H 0.0000 0.0000 ' International Tables Vol C Tables 4.2.6.8 and 6.1.1.4'
F F 0.0727 0.0534 ' International Tables Vol C Tables 4.2.6.8 and 6.1.1.4'
N N 0.0311 0.0180 ' International Tables Vol C Tables 4.2.6.8 and 6.1.1.4'
O O 0.0492 0.0322 ' International Tables Vol C Tables 4.2.6.8 and 6.1.1.4'

loop_
_geom_angle_atom_site_label_1
_geom_angle_atom_site_label_2
_geom_angle_atom_site_label_3
_geom_angle
_geom_angle_publ_flag
C13 O13A C17A 119.0(2) no
C13 O13B C17B 116.3(9) no
C15 O15A C18A 118.9(2) no
C15 O15B C18B 112.1(9) no
C5 N1 C11 124.89(10) no
C2 N1 C5 106.66(9) no
C2 N1 C11 127.70(10) no
C2 N3 C4 106.08(10) no
N1 C2 C21 125.18(10) no
N3 C2 C21 123.61(10) no
N1 C2 N3 111.20(10) no
C5 C4 C41 128.92(12) no
N3 C4 C5 110.28(11) no
N3 C4 C41 120.78(12) no
C4 C5 C51 131.59(12) no
N1 C5 C51 122.63(11) no
N1 C5 C4 105.78(10) no
N1 C11 C16 119.05(10) no
C12 C11 C16 122.28(11) no
N1 C11 C12 118.67(10) no
C11 C12 C13 117.85(12) no
O13A C13 C14 114.49(14) no
O13A C13 C12 124.31(14) no
O13B C13 C14 112.9(4) no
C12 C13 C14 121.10(13) no
O13B C13 C12 122.2(4) no
C13 C14 C15 119.66(12) no
C14 C15 C16 120.34(12) no
O15A C15 C14 123.67(14) no
O15A C15 C16 115.94(14) no
O15B C15 C16 110.8(4) no
O15B C15 C14 127.3(5) no
C11 C16 C15 118.77(12) no
C2 C21 C26 118.14(11) no
C2 C21 C22 123.28(11) no
C22 C21 C26 118.55(11) no
C21 C22 C23 120.72(13) no
C22 C23 C24 118.57(14) no
C23 C24 C25 122.89(13) no
F4B C24 C23 95.5(10) no
F4B C24 C25 140.3(10) no
F4A C24 C25 117.94(13) no
F4A C24 C23 119.18(14) no
C24 C25 C26 117.98(12) no
C21 C26 C25 121.28(12) no
C11 C12 H12 121.00 no
C13 C12 H12 121.00 no
C13 C14 H14 120.00 no
C15 C14 H14 120.00 no
C11 C16 H16 121.00 no
C15 C16 H16 121.00 no
O13A C17A H17A 109.00 no
O13A C17A H17B 110.00 no
O13A C17A H17C 109.00 no
H17A C17A H17B 110.00 no
H17A C17A H17C 109.00 no
H17B C17A H17C 109.00 no
H17E C17B H17F 109.00 no
H17D C17B H17F 109.00 no
O13B C17B H17E 109.00 no
O13B C17B H17F 110.00 no
O13B C17B H17D 109.00 no
H17D C17B H17E 109.00 no
O15A C18A H18C 109.00 no
H18A C18A H18B 109.00 no
O15A C18A H18B 109.00 no
O15A C18A H18A 109.00 no
H18A C18A H18C 109.00 no
H18B C18A H18C 109.00 no
O15B C18B H18D 109.00 no
H18E C18B H18F 110.00 no
H18D C18B H18F 109.00 no
O15B C18B H18E 110.00 no
O15B C18B H18F 110.00 no
H18D C18B H18E 109.00 no
C21 C22 H22 120.00 no
C23 C22 H22 120.00 no
C24 C23 H23 121.00 no
C22 C23 H23 121.00 no
C24 C25 H25 121.00 no
C26 C25 H25 121.00 no
C21 C26 H26 119.00 no
C25 C26 H26 119.00 no
C4 C41 H41B 109.00 no
C4 C41 H41C 109.00 no
H41A C41 H41B 109.00 no
C4 C41 H41A 109.00 no
H41A C41 H41C 109.00 no
H41B C41 H41C 109.00 no
H51B C51 H51C 109.00 no
H51A C51 H51B 109.00 no
H51A C51 H51C 109.00 no
C5 C51 H51A 109.00 no
C5 C51 H51B 109.00 no
C5 C51 H51C 109.00 no

loop_
_geom_bond_atom_site_label_1
_geom_bond_atom_site_label_2
_geom_bond_distance
_geom_bond_publ_flag
F4A C24 1.3683(19) no
F4B C24 1.28(2) no
O13A C17A 1.394(4) no
O13A C13 1.383(3) no
O13B C17B 1.494(19) no
O13B C13 1.329(10) no
O15A C15 1.372(3) no
O15A C18A 1.414(3) no
O15B C15 1.349(11) no
O15B C18B 1.521(17) no
N1 C2 1.3714(14) no
N1 C5 1.3898(16) no
N1 C11 1.4379(14) no
N3 C4 1.3780(17) no
N3 C2 1.3167(16) no
C2 C21 1.4725(16) no
C4 C5 1.3623(18) no
C4 C41 1.495(2) no
C5 C51 1.4889(19) no
C11 C16 1.3740(17) no
C11 C12 1.3909(18) no
C12 C13 1.3870(19) no
C13 C14 1.392(2) no
C14 C15 1.378(2) no
C15 C16 1.3990(18) no
C21 C22 1.3892(18) no
C21 C26 1.3936(17) no
C22 C23 1.384(2) no
C23 C24 1.371(2) no
C24 C25 1.368(2) no
C25 C26 1.3838(19) no
C12 H12 0.9300 no
C14 H14 0.9300 no
C16 H16 0.9300 no
C17A H17A 0.9600 no
C17A H17B 0.9600 no
C17A H17C 0.9600 no
C17B H17F 0.9600 no
C17B H17E 0.9600 no
C17B H17D 0.9600 no
C18A H18C 0.9600 no
C18A H18B 0.9600 no
C18A H18A 0.9600 no
C18B H18F 0.9600 no
C18B H18E 0.9600 no
C18B H18D 0.9600 no
C22 H22 0.9300 no
C23 H23 0.9300 no
C25 H25 0.9300 no
C26 H26 0.9300 no
C41 H41B 0.9600 no
C41 H41A 0.9600 no
C41 H41C 0.9600 no
C51 H51C 0.9600 no
C51 H51A 0.9600 no
C51 H51B 0.9600 no

loop_
_geom_hbond_atom_site_label_D
_geom_hbond_atom_site_label_H
_geom_hbond_atom_site_label_A
_geom_hbond_site_symmetry_A
_geom_hbond_distance_DH
_geom_hbond_distance_HA
_geom_hbond_distance_DA
_geom_hbond_angle_DHA
_geom_hbond_publ_flag
C23 H23 Cg1 4_454 0.93 2.99 3.8714(16) 159 yes

loop_
_geom_torsion_atom_site_label_1
_geom_torsion_atom_site_label_2
_geom_torsion_atom_site_label_3
_geom_torsion_atom_site_label_4
_geom_torsion
_geom_torsion_publ_flag
C17A O13A C13 C14 -179.4(2) no
C17A O13A C13 C12 -3.0(3) no
C18A O15A C15 C14 -0.6(3) no
C18A O15A C15 C16 176.7(2) no
C2 N1 C5 C4 -0.21(14) no
C11 N1 C2 N3 -170.50(11) no
C11 N1 C2 C21 10.84(19) no
C11 N1 C5 C51 -9.77(19) no
C5 N1 C2 C21 -178.82(11) no
C2 N1 C11 C16 60.35(17) no
C5 N1 C11 C12 71.66(16) no
C5 N1 C11 C16 -108.35(14) no
C2 N1 C11 C12 -119.64(14) no
C5 N1 C2 N3 -0.15(14) no
C2 N1 C5 C51 179.54(12) no
C11 N1 C5 C4 170.48(11) no
C4 N3 C2 N1 0.45(14) no
C2 N3 C4 C41 -178.92(13) no
C2 N3 C4 C5 -0.59(15) no
C4 N3 C2 C21 179.14(11) no
N1 C2 C21 C26 -151.86(12) no
N3 C2 C21 C22 -148.36(13) no
N3 C2 C21 C26 29.64(18) no
N1 C2 C21 C22 30.15(19) no
N3 C4 C5 N1 0.50(15) no
C41 C4 C5 N1 178.65(14) no
N3 C4 C5 C51 -179.23(14) no
C41 C4 C5 C51 -1.1(3) no
C16 C11 C12 C13 -0.2(2) no
N1 C11 C16 C15 -179.31(12) no
C12 C11 C16 C15 0.7(2) no
N1 C11 C12 C13 179.83(12) no
C11 C12 C13 C14 0.1(2) no
C11 C12 C13 O13A -176.12(16) no
O13A C13 C14 C15 176.05(16) no
C12 C13 C14 C15 -0.5(2) no
C13 C14 C15 C16 1.0(2) no
C13 C14 C15 O15A 178.23(18) no
O15A C15 C16 C11 -178.53(15) no
C14 C15 C16 C11 -1.1(2) no
C2 C21 C22 C23 178.55(12) no
C26 C21 C22 C23 0.6(2) no
C2 C21 C26 C25 -179.31(12) no
C22 C21 C26 C25 -1.22(19) no
C21 C22 C23 C24 0.3(2) no
C22 C23 C24 F4A 179.31(14) no
C22 C23 C24 C25 -0.6(2) no
F4A C24 C25 C26 -179.94(14) no
C23 C24 C25 C26 0.0(2) no
C24 C25 C26 C21 0.9(2) no
